data_7063539
loop_
_publ_author_name
'Chaitanya, Kalakonda Raga'
'Ambala, Srinivas'
'Kodiripaka, Bheeshma Geetanjali'
'Babu, Bathini Nagendra'

_publ_section_title
;
 Regioselective alkenylation of masked carboxylic acid derivatives of
 coumarins with acrylates via oxidative C(sp2)--C(sp2) cross-coupling
;
_journal_issue 47
_journal_name_full 'New Journal of Chemistry'
_journal_page_first 19742
_journal_page_last 19745
_journal_paper_doi 10.1039/D4NJ04014G
_journal_volume 48
_journal_year 2024
_chemical_formula_moiety 'C21 H17 N O6 S'
_chemical_formula_sum 'C21 H17 N O6 S'
_chemical_formula_weight 411.42
_space_group_crystal_system monoclinic
_space_group_IT_number 14
_space_group_name_Hall '-P 2ybc'
_space_group_name_H-M_alt 'P 1 21/c 1'
_atom_sites_solution_hydrogens geom
_audit_creation_method SHELXL-2019/3
_audit_update_record
;
2024-07-05 deposited with the CCDC.	2024-11-10 downloaded from the CCDC.
;
_cell_angle_alpha 90
_cell_angle_beta 113.051(5)
_cell_angle_gamma 90
_cell_formula_units_Z 4
_cell_length_a 18.2329(19)
_cell_length_b 7.2566(8)
_cell_length_c 15.731(2)
_cell_measurement_reflns_used 8719
_cell_measurement_temperature 294(2)
_cell_measurement_theta_max 27.712
_cell_measurement_theta_min 2.592
_cell_volume 1915.2(4)
_computing_cell_refinement '<i>SAINT</i> (Bruker, 2016)'
_computing_data_collection '<i>APEX3</i> (Bruker, 2016)'
_computing_data_reduction 'Bruker SAINT'
_computing_structure_refinement 'SHELXL-2019/2 (Sheldrick, 2019)'
_computing_structure_solution 'SHELXT 2018/2 (Sheldrick, 2018)'
_diffrn_ambient_temperature 294(2)
_diffrn_measured_fraction_theta_full 0.995
_diffrn_measured_fraction_theta_max 0.996
_diffrn_measurement_device_type 'Bruker D8 QUEST PHOTON III C7 HPAD'
_diffrn_measurement_method '\w and \f'
_diffrn_radiation_type MoK\a
_diffrn_radiation_wavelength 0.71073
_diffrn_reflns_av_R_equivalents 0.0512
_diffrn_reflns_av_unetI/netI 0.0550
_diffrn_reflns_Laue_measured_fraction_full 0.995
_diffrn_reflns_Laue_measured_fraction_max 0.996
_diffrn_reflns_limit_h_max 23
_diffrn_reflns_limit_h_min -23
_diffrn_reflns_limit_k_max 9
_diffrn_reflns_limit_k_min -9
_diffrn_reflns_limit_l_max 20
_diffrn_reflns_limit_l_min -14
_diffrn_reflns_number 17317
_diffrn_reflns_point_group_measured_fraction_full 0.995
_diffrn_reflns_point_group_measured_fraction_max 0.996
_diffrn_reflns_theta_full 25.242
_diffrn_reflns_theta_max 27.493
_diffrn_reflns_theta_min 1.214
_diffrn_source microfocus
_exptl_absorpt_coefficient_mu 0.209
_exptl_absorpt_correction_T_max 0.7457
_exptl_absorpt_correction_T_min 0.4933
_exptl_absorpt_correction_type multi-scan
_exptl_absorpt_process_details
;
 SADABS 2016/2: Krause, L., Herbst-Irmer, R., Sheldrick G.M. & Stalke D.,
 J. Appl. Cryst. 48 (2015) 3-10
;
_exptl_crystal_density_diffrn 1.427
_exptl_crystal_description BLOCK
_exptl_crystal_F_000 856
_exptl_crystal_recrystallization_method 'Re-crystallisation from solvent'
_exptl_crystal_size_max 0.260
_exptl_crystal_size_mid 0.240
_exptl_crystal_size_min 0.180
_refine_diff_density_max 0.486
_refine_diff_density_min -0.448
_refine_diff_density_rms 0.055
_refine_ls_extinction_method none
_refine_ls_goodness_of_fit_ref 1.068
_refine_ls_hydrogen_treatment constr
_refine_ls_matrix_type full
_refine_ls_number_parameters 264
_refine_ls_number_reflns 4392
_refine_ls_number_restraints 0
_refine_ls_restrained_S_all 1.068
_refine_ls_R_factor_all 0.0934
_refine_ls_R_factor_gt 0.0596
_refine_ls_shift/su_max 0.000
_refine_ls_shift/su_mean 0.000
_refine_ls_structure_factor_coef Fsqd
_refine_ls_weighting_details 'w=1/[\s^2^(Fo^2^)+(0.0547P)^2^+1.4649P] where P=(Fo^2^+2Fc^2^)/3'
_refine_ls_weighting_scheme calc
_refine_ls_wR_factor_gt 0.1358
_refine_ls_wR_factor_ref 0.1554
_reflns_Friedel_coverage 0.000
_reflns_number_gt 2995
_reflns_number_total 4392
_reflns_threshold_expression 'I > 2\s(I)'
_cod_data_source_file d4nj04014g2.cif
_cod_data_source_block KB844_0m
_cod_depositor_comments 'Adding full bibliography for 7063539.cif.'
_cod_original_cell_volume 1915.1(4)
_cod_original_sg_symbol_H-M 'P 21/c'
_cod_database_code 7063539
_shelx_shelxl_version_number 2019/3
_shelx_space_group_comment
;
The symmetry employed for this shelxl refinement is uniquely defined
by the following loop, which should always be used as a source of
symmetry information in preference to the above space-group names.
They are only intended as comments.
;
_shelx_estimated_absorpt_t_min 0.948
_shelx_estimated_absorpt_t_max 0.963

loop_
_space_group_symop_operation_xyz
'x, y, z'
'-x, y+1/2, -z+1/2'
'-x, -y, -z'
'x, -y-1/2, z-1/2'

loop_
_atom_site_label
_atom_site_type_symbol
_atom_site_fract_x
_atom_site_fract_y
_atom_site_fract_z
_atom_site_U_iso_or_equiv
_atom_site_adp_type
_atom_site_occupancy
_atom_site_site_symmetry_order
_atom_site_calc_flag
_atom_site_refinement_flags_posn
_atom_site_refinement_flags_adp
_atom_site_refinement_flags_occupancy
_atom_site_disorder_assembly
_atom_site_disorder_group
S1 S 0.12519(4) 0.88627(9) 0.54294(4) 0.03612(19) Uani 1 1 d . . . . .
O1 O 0.40415(11) 0.6198(3) 0.86261(14) 0.0583(6) Uani 1 1 d . . . . .
O2 O 0.27619(13) 0.6641(4) 0.82722(16) 0.0718(7) Uani 1 1 d . . . . .
O3 O 0.35543(17) 0.4558(4) 0.39747(19) 0.0890(9) Uani 1 1 d . . . . .
O4 O 0.23922(15) 0.3266(4) 0.37874(17) 0.0743(7) Uani 1 1 d . . . . .
O5 O 0.18082(11) 0.5338(3) 0.61841(14) 0.0507(5) Uani 1 1 d . . . . .
O6 O 0.06750(10) 0.8847(3) 0.58432(12) 0.0442(5) Uani 1 1 d . . . . .
N1 N 0.21423(12) 0.8371(3) 0.60572(15) 0.0414(5) Uani 1 1 d . . . . .
C1 C 0.46729(16) 0.5983(4) 0.8361(2) 0.0478(7) Uani 1 1 d . . . . .
C2 C 0.54188(19) 0.5823(5) 0.9078(2) 0.0620(9) Uani 1 1 d . . . . .
H2 H 0.547489 0.585937 0.969099 0.074 Uiso 1 1 calc R U . . .
C3 C 0.60742(18) 0.5609(5) 0.8853(3) 0.0658(10) Uani 1 1 d . . . . .
H3 H 0.657872 0.549093 0.932086 0.079 Uiso 1 1 calc R U . . .
C4 C 0.59885(18) 0.5569(5) 0.7948(3) 0.0647(10) Uani 1 1 d . . . . .
H4 H 0.643770 0.545340 0.780917 0.078 Uiso 1 1 calc R U . . .
C5 C 0.52483(17) 0.5698(4) 0.7241(2) 0.0533(8) Uani 1 1 d . . . . .
H5 H 0.519843 0.565423 0.663037 0.064 Uiso 1 1 calc R U . . .
C6 C 0.45657(15) 0.5895(4) 0.7445(2) 0.0413(6) Uani 1 1 d . . . . .
C7 C 0.37579(15) 0.6021(4) 0.67382(19) 0.0406(6) Uani 1 1 d . . . . .
C8 C 0.31499(15) 0.6317(4) 0.70142(18) 0.0383(6) Uani 1 1 d . . . . .
C9 C 0.32801(16) 0.6422(4) 0.7987(2) 0.0474(7) Uani 1 1 d . . . . .
C10 C 0.36363(17) 0.5737(4) 0.5767(2) 0.0488(7) Uani 1 1 d . . . . .
H10 H 0.396825 0.636811 0.554448 0.059 Uiso 1 1 calc R U . . .
C11 C 0.30908(19) 0.4653(4) 0.5195(2) 0.0532(7) Uani 1 1 d . . . . .
H11 H 0.271260 0.414202 0.538512 0.064 Uiso 1 1 calc R U . . .
C12 C 0.3049(2) 0.4205(5) 0.4258(2) 0.0566(8) Uani 1 1 d . . . . .
C13 C 0.2263(3) 0.2802(6) 0.2843(3) 0.0968(14) Uani 1 1 d . . . . .
H13A H 0.179732 0.203999 0.258267 0.145 Uiso 1 1 calc R U . . .
H13B H 0.271766 0.214765 0.283532 0.145 Uiso 1 1 calc R U . . .
H13C H 0.218761 0.391118 0.248629 0.145 Uiso 1 1 calc R U . . .
C14 C 0.22855(15) 0.6595(4) 0.63652(18) 0.0385(6) Uani 1 1 d . . . . .
C15 C 0.13397(17) 1.1093(4) 0.5048(2) 0.0498(7) Uani 1 1 d . . . . .
H15A H 0.170062 1.107514 0.473825 0.075 Uiso 1 1 calc R U . . .
H15B H 0.154040 1.191045 0.556858 0.075 Uiso 1 1 calc R U . . .
H15C H 0.082617 1.151402 0.462844 0.075 Uiso 1 1 calc R U . . .
C16 C 0.08955(14) 0.7514(3) 0.44073(17) 0.0335(5) Uani 1 1 d . . . . .
C17 C 0.13301(16) 0.7482(4) 0.38546(18) 0.0424(6) Uani 1 1 d . . . . .
H17 H 0.180578 0.813161 0.402273 0.051 Uiso 1 1 calc R U . . .
C18 C 0.10410(18) 0.6464(4) 0.30502(19) 0.0508(7) Uani 1 1 d . . . . .
H18 H 0.131304 0.645633 0.265853 0.061 Uiso 1 1 calc R U . . .
C19 C 0.03499(19) 0.5460(4) 0.2827(2) 0.0558(8) Uani 1 1 d . . . . .
H19 H 0.016270 0.476377 0.228753 0.067 Uiso 1 1 calc R U . . .
C20 C -0.00690(18) 0.5473(4) 0.3391(2) 0.0536(8) Uani 1 1 d . . . . .
H20 H -0.053224 0.477928 0.323591 0.064 Uiso 1 1 calc R U . . .
C21 C 0.02038(15) 0.6526(4) 0.41929(19) 0.0418(6) Uani 1 1 d . . . . .
H21 H -0.007605 0.656084 0.457600 0.050 Uiso 1 1 calc R U . . .

loop_
_atom_site_aniso_label
_atom_site_aniso_U_11
_atom_site_aniso_U_22
_atom_site_aniso_U_33
_atom_site_aniso_U_23
_atom_site_aniso_U_13
_atom_site_aniso_U_12
S1 0.0332(3) 0.0396(4) 0.0339(3) -0.0002(3) 0.0113(3) 0.0014(3)
O1 0.0407(11) 0.0887(17) 0.0408(11) 0.0004(11) 0.0109(9) 0.0049(11)
O2 0.0477(12) 0.117(2) 0.0548(13) -0.0128(13) 0.0244(11) 0.0047(13)
O3 0.095(2) 0.117(2) 0.0690(17) -0.0141(16) 0.0475(16) -0.0143(17)
O4 0.0860(17) 0.0788(17) 0.0572(14) -0.0205(13) 0.0271(13) -0.0098(14)
O5 0.0398(11) 0.0479(12) 0.0570(12) 0.0073(10) 0.0110(9) -0.0076(9)
O6 0.0386(10) 0.0597(12) 0.0381(10) -0.0007(9) 0.0192(8) 0.0050(9)
N1 0.0351(12) 0.0439(13) 0.0413(12) -0.0004(10) 0.0108(10) -0.0003(10)
C1 0.0355(14) 0.0492(17) 0.0533(17) 0.0010(14) 0.0115(12) 0.0024(13)
C2 0.0511(18) 0.064(2) 0.057(2) 0.0021(16) 0.0061(15) 0.0028(16)
C3 0.0328(16) 0.057(2) 0.089(3) -0.0004(18) 0.0029(16) 0.0021(14)
C4 0.0382(17) 0.052(2) 0.102(3) -0.0049(19) 0.0258(18) 0.0027(14)
C5 0.0439(17) 0.0439(17) 0.077(2) -0.0062(15) 0.0283(16) 0.0018(13)
C6 0.0341(13) 0.0322(14) 0.0557(17) -0.0007(12) 0.0157(12) 0.0025(11)
C7 0.0387(14) 0.0371(14) 0.0458(15) 0.0013(12) 0.0164(12) 0.0008(11)
C8 0.0334(13) 0.0392(14) 0.0407(14) 0.0023(11) 0.0129(11) 0.0025(11)
C9 0.0386(15) 0.0579(19) 0.0437(16) -0.0038(13) 0.0138(12) 0.0033(13)
C10 0.0491(16) 0.0508(18) 0.0514(17) 0.0017(14) 0.0250(14) 0.0009(14)
C11 0.0600(19) 0.0526(18) 0.0527(18) -0.0002(15) 0.0284(15) 0.0005(15)
C12 0.069(2) 0.0503(19) 0.0535(19) 0.0019(15) 0.0275(17) 0.0093(16)
C13 0.128(4) 0.095(3) 0.057(2) -0.022(2) 0.024(2) 0.002(3)
C14 0.0332(13) 0.0430(16) 0.0376(14) 0.0012(12) 0.0122(11) 0.0017(12)
C15 0.0496(16) 0.0409(16) 0.0554(17) 0.0005(14) 0.0169(14) 0.0008(13)
C16 0.0327(12) 0.0362(13) 0.0321(12) 0.0024(10) 0.0134(10) 0.0036(11)
C17 0.0391(14) 0.0507(16) 0.0419(15) 0.0002(13) 0.0206(12) -0.0008(12)
C18 0.0565(18) 0.063(2) 0.0390(15) -0.0002(14) 0.0245(14) 0.0059(15)
C19 0.065(2) 0.0545(19) 0.0414(16) -0.0124(14) 0.0139(14) -0.0013(16)
C20 0.0500(17) 0.0503(18) 0.0563(18) -0.0077(15) 0.0162(15) -0.0123(14)
C21 0.0393(14) 0.0404(15) 0.0471(16) 0.0010(12) 0.0185(12) -0.0028(12)

loop_
_atom_type_symbol
_atom_type_description
_atom_type_scat_dispersion_real
_atom_type_scat_dispersion_imag
_atom_type_scat_source
C C 0.0033 0.0016 'International Tables Vol C Tables 4.2.6.8 and 6.1.1.4'
H H 0.0000 0.0000 'International Tables Vol C Tables 4.2.6.8 and 6.1.1.4'
N N 0.0061 0.0033 'International Tables Vol C Tables 4.2.6.8 and 6.1.1.4'
O O 0.0106 0.0060 'International Tables Vol C Tables 4.2.6.8 and 6.1.1.4'
S S 0.1246 0.1234 'International Tables Vol C Tables 4.2.6.8 and 6.1.1.4'

loop_
_geom_angle_atom_site_label_1
_geom_angle_atom_site_label_2
_geom_angle_atom_site_label_3
_geom_angle
_geom_angle_site_symmetry_1
_geom_angle_site_symmetry_3
_geom_angle_publ_flag
O6 S1 N1 118.13(11) . . ?
O6 S1 C15 110.05(13) . . ?
N1 S1 C15 102.33(13) . . ?
O6 S1 C16 109.44(11) . . ?
N1 S1 C16 111.41(12) . . ?
C15 S1 C16 104.41(13) . . ?
C9 O1 C1 121.3(2) . . ?
C12 O4 C13 116.2(3) . . ?
C14 N1 S1 116.29(18) . . ?
O1 C1 C6 121.9(2) . . ?
O1 C1 C2 115.6(3) . . ?
C6 C1 C2 122.5(3) . . ?
C3 C2 C1 118.2(3) . . ?
C3 C2 H2 120.9 . . ?
C1 C2 H2 120.9 . . ?
C4 C3 C2 120.7(3) . . ?
C4 C3 H3 119.7 . . ?
C2 C3 H3 119.7 . . ?
C3 C4 C5 121.0(3) . . ?
C3 C4 H4 119.5 . . ?
C5 C4 H4 119.5 . . ?
C4 C5 C6 119.9(3) . . ?
C4 C5 H5 120.0 . . ?
C6 C5 H5 120.0 . . ?
C1 C6 C5 117.8(3) . . ?
C1 C6 C7 118.7(2) . . ?
C5 C6 C7 123.5(3) . . ?
C8 C7 C6 118.3(2) . . ?
C8 C7 C10 123.0(2) . . ?
C6 C7 C10 118.6(2) . . ?
C7 C8 C9 121.8(2) . . ?
C7 C8 C14 124.7(2) . . ?
C9 C8 C14 113.5(2) . . ?
O2 C9 O1 117.4(3) . . ?
O2 C9 C8 124.7(3) . . ?
O1 C9 C8 117.8(2) . . ?
C11 C10 C7 124.3(3) . . ?
C11 C10 H10 117.8 . . ?
C7 C10 H10 117.8 . . ?
C10 C11 C12 123.0(3) . . ?
C10 C11 H11 118.5 . . ?
C12 C11 H11 118.5 . . ?
O3 C12 O4 124.1(3) . . ?
O3 C12 C11 125.1(3) . . ?
O4 C12 C11 110.7(3) . . ?
O4 C13 H13A 109.5 . . ?
O4 C13 H13B 109.5 . . ?
H13A C13 H13B 109.5 . . ?
O4 C13 H13C 109.5 . . ?
H13A C13 H13C 109.5 . . ?
H13B C13 H13C 109.5 . . ?
O5 C14 N1 127.3(2) . . ?
O5 C14 C8 121.2(2) . . ?
N1 C14 C8 111.6(2) . . ?
S1 C15 H15A 109.5 . . ?
S1 C15 H15B 109.5 . . ?
H15A C15 H15B 109.5 . . ?
S1 C15 H15C 109.5 . . ?
H15A C15 H15C 109.5 . . ?
H15B C15 H15C 109.5 . . ?
C21 C16 C17 122.2(2) . . ?
C21 C16 S1 119.08(19) . . ?
C17 C16 S1 118.75(19) . . ?
C18 C17 C16 118.5(2) . . ?
C18 C17 H17 120.7 . . ?
C16 C17 H17 120.7 . . ?
C19 C18 C17 120.0(3) . . ?
C19 C18 H18 120.0 . . ?
C17 C18 H18 120.0 . . ?
C18 C19 C20 120.9(3) . . ?
C18 C19 H19 119.5 . . ?
C20 C19 H19 119.5 . . ?
C19 C20 C21 119.8(3) . . ?
C19 C20 H20 120.1 . . ?
C21 C20 H20 120.1 . . ?
C16 C21 C20 118.6(3) . . ?
C16 C21 H21 120.7 . . ?
C20 C21 H21 120.7 . . ?

loop_
_geom_bond_atom_site_label_1
_geom_bond_atom_site_label_2
_geom_bond_distance
_geom_bond_site_symmetry_2
_geom_bond_publ_flag
S1 O6 1.4375(17) . ?
S1 N1 1.576(2) . ?
S1 C15 1.755(3) . ?
S1 C16 1.774(3) . ?
O1 C9 1.368(3) . ?
O1 C1 1.378(3) . ?
O2 C9 1.205(3) . ?
O3 C12 1.198(4) . ?
O4 C12 1.324(4) . ?
O4 C13 1.449(4) . ?
O5 C14 1.215(3) . ?
N1 C14 1.366(3) . ?
C1 C6 1.379(4) . ?
C1 C2 1.390(4) . ?
C2 C3 1.381(5) . ?
C2 H2 0.9300 . ?
C3 C4 1.371(5) . ?
C3 H3 0.9300 . ?
C4 C5 1.375(5) . ?
C4 H4 0.9300 . ?
C5 C6 1.408(4) . ?
C5 H5 0.9300 . ?
C6 C7 1.460(4) . ?
C7 C8 1.356(3) . ?
C7 C10 1.470(4) . ?
C8 C9 1.456(4) . ?
C8 C14 1.519(3) . ?
C10 C11 1.311(4) . ?
C10 H10 0.9300 . ?
C11 C12 1.481(4) . ?
C11 H11 0.9300 . ?
C13 H13A 0.9600 . ?
C13 H13B 0.9600 . ?
C13 H13C 0.9600 . ?
C15 H15A 0.9600 . ?
C15 H15B 0.9600 . ?
C15 H15C 0.9600 . ?
C16 C21 1.373(3) . ?
C16 C17 1.387(3) . ?
C17 C18 1.379(4) . ?
C17 H17 0.9300 . ?
C18 C19 1.377(4) . ?
C18 H18 0.9300 . ?
C19 C20 1.380(4) . ?
C19 H19 0.9300 . ?
C20 C21 1.389(4) . ?
C20 H20 0.9300 . ?
C21 H21 0.9300 . ?

loop_
_geom_torsion_atom_site_label_1
_geom_torsion_atom_site_label_2
_geom_torsion_atom_site_label_3
_geom_torsion_atom_site_label_4
_geom_torsion
_geom_torsion_site_symmetry_1
_geom_torsion_site_symmetry_2
_geom_torsion_site_symmetry_3
_geom_torsion_site_symmetry_4
_geom_torsion_publ_flag
O6 S1 N1 C14 67.3(2) . . . . ?
C15 S1 N1 C14 -171.7(2) . . . . ?
C16 S1 N1 C14 -60.6(2) . . . . ?
C9 O1 C1 C6 -3.1(4) . . . . ?
C9 O1 C1 C2 178.1(3) . . . . ?
O1 C1 C2 C3 -179.8(3) . . . . ?
C6 C1 C2 C3 1.4(5) . . . . ?
C1 C2 C3 C4 0.4(5) . . . . ?
C2 C3 C4 C5 -1.5(5) . . . . ?
C3 C4 C5 C6 0.7(5) . . . . ?
O1 C1 C6 C5 179.2(3) . . . . ?
C2 C1 C6 C5 -2.2(4) . . . . ?
O1 C1 C6 C7 -0.5(4) . . . . ?
C2 C1 C6 C7 178.2(3) . . . . ?
C4 C5 C6 C1 1.1(4) . . . . ?
C4 C5 C6 C7 -179.3(3) . . . . ?
C1 C6 C7 C8 3.4(4) . . . . ?
C5 C6 C7 C8 -176.2(3) . . . . ?
C1 C6 C7 C10 -173.8(3) . . . . ?
C5 C6 C7 C10 6.6(4) . . . . ?
C6 C7 C8 C9 -2.9(4) . . . . ?
C10 C7 C8 C9 174.1(3) . . . . ?
C6 C7 C8 C14 176.2(2) . . . . ?
C10 C7 C8 C14 -6.7(4) . . . . ?
C1 O1 C9 O2 -178.5(3) . . . . ?
C1 O1 C9 C8 3.5(4) . . . . ?
C7 C8 C9 O2 -178.3(3) . . . . ?
C14 C8 C9 O2 2.5(4) . . . . ?
C7 C8 C9 O1 -0.5(4) . . . . ?
C14 C8 C9 O1 -179.7(2) . . . . ?
C8 C7 C10 C11 -45.2(4) . . . . ?
C6 C7 C10 C11 131.8(3) . . . . ?
C7 C10 C11 C12 -171.8(3) . . . . ?
C13 O4 C12 O3 -5.7(5) . . . . ?
C13 O4 C12 C11 177.7(3) . . . . ?
C10 C11 C12 O3 10.7(5) . . . . ?
C10 C11 C12 O4 -172.7(3) . . . . ?
S1 N1 C14 O5 2.7(4) . . . . ?
S1 N1 C14 C8 -176.11(17) . . . . ?
C7 C8 C14 O5 99.1(3) . . . . ?
C9 C8 C14 O5 -81.7(3) . . . . ?
C7 C8 C14 N1 -82.0(3) . . . . ?
C9 C8 C14 N1 97.2(3) . . . . ?
O6 S1 C16 C21 -6.3(2) . . . . ?
N1 S1 C16 C21 126.2(2) . . . . ?
C15 S1 C16 C21 -124.1(2) . . . . ?
O6 S1 C16 C17 174.2(2) . . . . ?
N1 S1 C16 C17 -53.3(2) . . . . ?
C15 S1 C16 C17 56.4(2) . . . . ?
C21 C16 C17 C18 2.0(4) . . . . ?
S1 C16 C17 C18 -178.6(2) . . . . ?
C16 C17 C18 C19 -2.2(4) . . . . ?
C17 C18 C19 C20 0.9(5) . . . . ?
C18 C19 C20 C21 0.6(5) . . . . ?
C17 C16 C21 C20 -0.5(4) . . . . ?
S1 C16 C21 C20 -179.9(2) . . . . ?
C19 C20 C21 C16 -0.8(4) . . . . ?
